data_2229604
loop_
_publ_author_name
'Devarajegowda, H. C.'
'Roopashree, K. R.'
'Mohammed, Irfan Ali'
Mahalakshmi
'Sankolli, Ravish'

_publ_section_title
;
 4-Hydroxy-6-(4-methoxyphenyl)-4-phenyl-1,3-diazinane-2-thione
;
_journal_coeditor_code BV2177
_journal_issue 4
_journal_name_full 'Acta Crystallographica Section E'
_journal_page_first o815
_journal_paper_doi 10.1107/S1600536811008002
_journal_volume 67
_journal_year 2011
_chemical_formula_iupac 'C17 H18 N2 O2 S'
_chemical_formula_moiety 'C17 H18 N2 O2 S'
_chemical_formula_sum 'C17 H18 N2 O2 S'
_chemical_formula_weight 314.39
_chemical_melting_point 392
_chemical_name_systematic
;
4-Hydroxy-6-(4-methoxyphenyl)-4-phenyl-1,3-diazinane-2-thione
;
_space_group_IT_number 14
_symmetry_cell_setting monoclinic
_symmetry_space_group_name_Hall '-P 2ybc'
_symmetry_space_group_name_H-M 'P 1 21/c 1'
_atom_sites_solution_hydrogens geom
_atom_sites_solution_primary direct
_atom_sites_solution_secondary difmap
_audit_creation_method SHELXL-97
_cell_angle_alpha 90.00
_cell_angle_beta 97.890(2)
_cell_angle_gamma 90.00
_cell_formula_units_Z 4
_cell_length_a 12.6016(3)
_cell_length_b 6.33750(10)
_cell_length_c 20.6637(4)
_cell_measurement_reflns_used 3547
_cell_measurement_temperature 295(2)
_cell_measurement_theta_max 27.00
_cell_measurement_theta_min 2.39
_cell_volume 1634.64(6)
_computing_cell_refinement '<i>CrysAlisPro CCD</i> (Oxford Diffraction, 2010)'
_computing_data_collection
;
<i>CrysAlisPro CCD</i> (Oxford Diffraction, 2010)
;
_computing_data_reduction '<i>CrysAlisPro RED</i> (Oxford Diffraction, 2010)'
_computing_molecular_graphics
;
<i>ORTEP-3</i> (Farrugia, 1997) and
<i>CAMERON</i> (Watkin <i>et al.</i>, 1993)
;
_computing_publication_material '<i>WinGX</i> (Farrugia, 1999)'
_computing_structure_refinement '<i>SHELXL97</i> (Sheldrick, 2008)'
_computing_structure_solution '<i>SHELXS97</i> (Sheldrick, 2008)'
_diffrn_ambient_temperature 295(2)
_diffrn_detector_area_resol_mean 16.0839
_diffrn_measured_fraction_theta_full 0.998
_diffrn_measured_fraction_theta_max 0.998
_diffrn_measurement_device_type 'Oxford Diffraction Xcalibur'
_diffrn_measurement_method \w
_diffrn_radiation_monochromator graphite
_diffrn_radiation_source 'Enhance (Mo) X-ray Source'
_diffrn_radiation_type MoK\a
_diffrn_radiation_wavelength 0.71073
_diffrn_reflns_av_R_equivalents 0.0387
_diffrn_reflns_av_sigmaI/netI 0.0357
_diffrn_reflns_limit_h_max 16
_diffrn_reflns_limit_h_min -16
_diffrn_reflns_limit_k_max 7
_diffrn_reflns_limit_k_min -8
_diffrn_reflns_limit_l_max 26
_diffrn_reflns_limit_l_min -26
_diffrn_reflns_number 18135
_diffrn_reflns_theta_full 27.00
_diffrn_reflns_theta_max 27.00
_diffrn_reflns_theta_min 2.39
_diffrn_standards_interval_count 0
_diffrn_standards_number 0
_exptl_absorpt_coefficient_mu 0.206
_exptl_absorpt_correction_T_max 1.000
_exptl_absorpt_correction_T_min 0.963
_exptl_absorpt_correction_type multi-scan
_exptl_absorpt_process_details '(<i>CrysAlisPro RED</i>; Oxford Diffraction, 2010)'
_exptl_crystal_colour colourless
_exptl_crystal_density_diffrn 1.278
_exptl_crystal_density_method 'not measured'
_exptl_crystal_description Plate
_exptl_crystal_F_000 664
_exptl_crystal_size_max 0.18
_exptl_crystal_size_mid 0.16
_exptl_crystal_size_min 0.16
_refine_diff_density_max 0.237
_refine_diff_density_min -0.171
_refine_ls_extinction_method none
_refine_ls_goodness_of_fit_ref 1.075
_refine_ls_hydrogen_treatment mixed
_refine_ls_matrix_type full
_refine_ls_number_parameters 215
_refine_ls_number_reflns 3547
_refine_ls_number_restraints 0
_refine_ls_restrained_S_all 1.075
_refine_ls_R_factor_all 0.0693
_refine_ls_R_factor_gt 0.0445
_refine_ls_shift/su_max 0.000
_refine_ls_shift/su_mean 0.000
_refine_ls_structure_factor_coef Fsqd
_refine_ls_weighting_details 'calc w=1/[\s^2^(Fo^2^)+(0.0447P)^2^+0.3347P] where P=(Fo^2^+2Fc^2^)/3'
_refine_ls_weighting_scheme calc
_refine_ls_wR_factor_gt 0.1030
_refine_ls_wR_factor_ref 0.1150
_reflns_number_gt 2566
_reflns_number_total 3547
_reflns_threshold_expression I>2\s(I)
_cod_data_source_file bv2177.cif
_cod_data_source_block I
_cod_original_sg_symbol_H-M 'P 21/c'
_cod_database_code 2229604
_cod_database_fobs_code 2229604

loop_
_symmetry_equiv_pos_as_xyz
'x, y, z'
'-x, y+1/2, -z+1/2'
'-x, -y, -z'
'x, -y-1/2, z-1/2'

loop_
_atom_site_type_symbol
_atom_site_label
_atom_site_fract_x
_atom_site_fract_y
_atom_site_fract_z
_atom_site_U_iso_or_equiv
_atom_site_adp_type
_atom_site_calc_flag
_atom_site_refinement_flags
_atom_site_occupancy
_atom_site_disorder_assembly
_atom_site_disorder_group
S S1 0.48694(4) 0.81337(8) 0.41473(2) 0.04465(17) Uani d . 1 . .
O O2 0.28051(14) 0.2485(2) 0.48527(8) 0.0550(4) Uani d . 1 . .
O O3 0.32640(13) 1.1217(2) 0.79728(7) 0.0595(4) Uani d . 1 . .
N N4 0.40048(13) 0.7486(3) 0.52278(7) 0.0431(4) Uani d . 1 . .
H H4 0.4430 0.8470 0.5390 0.052 Uiso calc R 1 . .
N N5 0.32830(12) 0.5582(2) 0.43340(7) 0.0430(4) Uani d . 1 . .
H H5 0.3310 0.5243 0.3934 0.052 Uiso calc R 1 . .
C C6 0.08485(19) 0.2493(4) 0.41656(13) 0.0669(7) Uani d . 1 . .
H H6 0.1074 0.1390 0.4448 0.080 Uiso calc R 1 . .
C C7 -0.0087(2) 0.2288(5) 0.37313(17) 0.0873(9) Uani d . 1 . .
H H7 -0.0479 0.1044 0.3725 0.105 Uiso calc R 1 . .
C C8 -0.0434(2) 0.3852(7) 0.33198(16) 0.0943(10) Uani d . 1 . .
H H8 -0.1061 0.3690 0.3029 0.113 Uiso calc R 1 . .
C C9 0.0139(2) 0.5698(6) 0.33308(15) 0.0935(9) Uani d . 1 . .
H H9 -0.0101 0.6793 0.3049 0.112 Uiso calc R 1 . .
C C10 0.1081(2) 0.5928(4) 0.37639(13) 0.0715(7) Uani d . 1 . .
H H10 0.1466 0.7182 0.3770 0.086 Uiso calc R 1 . .
C C11 0.14488(16) 0.4324(3) 0.41824(10) 0.0464(5) Uani d . 1 . .
C C12 0.24682(15) 0.4557(3) 0.46603(9) 0.0423(5) Uani d . 1 . .
C C13 0.22823(17) 0.5908(4) 0.52483(10) 0.0474(5) Uani d . 1 . .
C C14 0.33350(16) 0.6441(3) 0.56604(9) 0.0421(5) Uani d . 1 . .
C C15 0.39945(14) 0.7009(3) 0.46044(9) 0.0369(4) Uani d . 1 . .
C C16 0.32722(15) 0.7792(3) 0.62573(9) 0.0397(4) Uani d . 1 . .
C C17 0.27293(16) 0.9682(3) 0.62387(9) 0.0454(5) Uani d . 1 . .
H H17 0.2372 1.0162 0.5842 0.055 Uiso calc R 1 . .
C C18 0.27031(16) 1.0888(3) 0.67978(9) 0.0456(5) Uani d . 1 . .
H H18 0.2329 1.2157 0.6776 0.055 Uiso calc R 1 . .
C C19 0.32394(16) 1.0182(3) 0.73856(9) 0.0442(5) Uani d . 1 . .
C C20 0.38044(19) 0.8316(4) 0.74086(10) 0.0568(6) Uani d . 1 . .
H H20 0.4175 0.7849 0.7803 0.068 Uiso calc R 1 . .
C C21 0.38211(18) 0.7138(3) 0.68487(10) 0.0521(5) Uani d . 1 . .
H H21 0.4208 0.5885 0.6869 0.063 Uiso calc R 1 . .
C C22 0.2770(3) 1.3220(4) 0.79812(12) 0.0780(8) Uani d . 1 . .
H H22A 0.2851 1.3747 0.8421 0.117 Uiso calc R 1 . .
H H22B 0.2022 1.3093 0.7818 0.117 Uiso calc R 1 . .
H H22C 0.3101 1.4179 0.7710 0.117 Uiso calc R 1 . .
H H2 0.345(2) 0.244(4) 0.5073(14) 0.081(9) Uiso d . 1 . .
H H13A 0.1920(17) 0.726(3) 0.5100(10) 0.054(6) Uiso d . 1 . .
H H13B 0.1841(16) 0.512(3) 0.5504(10) 0.054(6) Uiso d . 1 . .
H H14 0.3700(14) 0.504(3) 0.5815(9) 0.045(5) Uiso d . 1 . .

loop_
_atom_site_aniso_label
_atom_site_aniso_U_11
_atom_site_aniso_U_22
_atom_site_aniso_U_33
_atom_site_aniso_U_12
_atom_site_aniso_U_13
_atom_site_aniso_U_23
S1 0.0494(3) 0.0552(3) 0.0309(3) -0.0148(2) 0.0107(2) -0.0048(2)
O2 0.0585(10) 0.0531(9) 0.0499(9) -0.0108(8) -0.0050(8) 0.0045(7)
O3 0.0839(11) 0.0644(10) 0.0302(7) 0.0027(8) 0.0081(7) -0.0087(7)
N4 0.0473(9) 0.0555(10) 0.0274(8) -0.0184(8) 0.0085(7) -0.0080(7)
N5 0.0476(9) 0.0550(10) 0.0273(8) -0.0169(8) 0.0091(7) -0.0080(7)
C6 0.0521(14) 0.0733(16) 0.0741(17) -0.0193(12) 0.0038(12) -0.0066(13)
C7 0.0505(16) 0.109(2) 0.099(2) -0.0249(16) -0.0020(16) -0.028(2)
C8 0.0495(16) 0.148(3) 0.079(2) -0.002(2) -0.0135(14) -0.032(2)
C9 0.0699(19) 0.129(3) 0.074(2) 0.0122(19) -0.0166(15) 0.0102(19)
C10 0.0617(15) 0.0838(17) 0.0648(17) -0.0053(14) -0.0065(13) 0.0077(14)
C11 0.0424(11) 0.0614(13) 0.0356(10) -0.0074(10) 0.0068(9) -0.0083(9)
C12 0.0442(11) 0.0490(11) 0.0338(10) -0.0113(9) 0.0061(8) -0.0011(9)
C13 0.0492(12) 0.0613(14) 0.0335(11) -0.0173(11) 0.0122(9) -0.0069(10)
C14 0.0493(11) 0.0496(12) 0.0278(10) -0.0084(10) 0.0072(8) -0.0008(8)
C15 0.0373(10) 0.0436(10) 0.0293(9) -0.0026(8) 0.0028(8) -0.0008(8)
C16 0.0418(10) 0.0504(11) 0.0276(9) -0.0110(9) 0.0076(8) -0.0007(8)
C17 0.0509(12) 0.0593(13) 0.0251(9) -0.0048(10) 0.0015(8) 0.0054(9)
C18 0.0528(12) 0.0487(11) 0.0362(11) -0.0010(10) 0.0093(9) 0.0011(9)
C19 0.0541(12) 0.0522(12) 0.0273(9) -0.0091(10) 0.0091(9) -0.0020(8)
C20 0.0732(15) 0.0646(14) 0.0294(11) 0.0062(12) -0.0038(10) 0.0006(10)
C21 0.0633(14) 0.0564(13) 0.0352(11) 0.0064(11) 0.0016(10) -0.0011(9)
C22 0.134(3) 0.0563(15) 0.0468(14) -0.0004(15) 0.0242(15) -0.0084(11)

loop_
_atom_type_symbol
_atom_type_description
_atom_type_scat_dispersion_real
_atom_type_scat_dispersion_imag
_atom_type_scat_source
C C 0.0033 0.0016 'International Tables Vol C Tables 4.2.6.8 and 6.1.1.4'
H H 0.0000 0.0000 'International Tables Vol C Tables 4.2.6.8 and 6.1.1.4'
N N 0.0061 0.0033 'International Tables Vol C Tables 4.2.6.8 and 6.1.1.4'
O O 0.0106 0.0060 'International Tables Vol C Tables 4.2.6.8 and 6.1.1.4'
S S 0.1246 0.1234 'International Tables Vol C Tables 4.2.6.8 and 6.1.1.4'

loop_
_geom_angle_atom_site_label_1
_geom_angle_atom_site_label_2
_geom_angle_atom_site_label_3
_geom_angle_site_symmetry_1
_geom_angle_site_symmetry_3
_geom_angle
_geom_angle_publ_flag
C12 O2 H2 . . 113.2(17) ?
C19 O3 C22 . . 118.80(17) ?
C15 N4 C14 . . 124.10(16) ?
C15 N4 H4 . . 117.9 ?
C14 N4 H4 . . 117.9 ?
C15 N5 C12 . . 125.57(15) ?
C15 N5 H5 . . 117.2 ?
C12 N5 H5 . . 117.2 ?
C11 C6 C7 . . 120.6(3) ?
C11 C6 H6 . . 119.7 ?
C7 C6 H6 . . 119.7 ?
C8 C7 C6 . . 121.1(3) ?
C8 C7 H7 . . 119.4 ?
C6 C7 H7 . . 119.4 ?
C7 C8 C9 . . 119.6(3) ?
C7 C8 H8 . . 120.2 ?
C9 C8 H8 . . 120.2 ?
C8 C9 C10 . . 120.0(3) ?
C8 C9 H9 . . 120.0 ?
C10 C9 H9 . . 120.0 ?
C11 C10 C9 . . 120.7(3) ?
C11 C10 H10 . . 119.6 ?
C9 C10 H10 . . 119.6 ?
C10 C11 C6 . . 118.0(2) ?
C10 C11 C12 . . 121.35(19) ?
C6 C11 C12 . . 120.7(2) ?
O2 C12 N5 . . 109.84(16) ?
O2 C12 C11 . . 106.63(16) ?
N5 C12 C11 . . 109.27(15) ?
O2 C12 C13 . . 111.57(17) ?
N5 C12 C13 . . 108.21(15) ?
C11 C12 C13 . . 111.30(16) ?
C14 C13 C12 . . 110.72(17) ?
C14 C13 H13A . . 108.1(12) ?
C12 C13 H13A . . 110.4(12) ?
C14 C13 H13B . . 109.6(12) ?
C12 C13 H13B . . 108.1(12) ?
H13A C13 H13B . . 109.9(17) ?
N4 C14 C16 . . 109.86(15) ?
N4 C14 C13 . . 106.90(16) ?
C16 C14 C13 . . 116.45(17) ?
N4 C14 H14 . . 107.9(10) ?
C16 C14 H14 . . 107.9(11) ?
C13 C14 H14 . . 107.6(11) ?
N4 C15 N5 . . 118.50(16) ?
N4 C15 S1 . . 121.63(14) ?
N5 C15 S1 . . 119.87(13) ?
C17 C16 C21 . . 118.15(18) ?
C17 C16 C14 . . 123.44(17) ?
C21 C16 C14 . . 118.37(19) ?
C16 C17 C18 . . 121.58(18) ?
C16 C17 H17 . . 119.2 ?
C18 C17 H17 . . 119.2 ?
C19 C18 C17 . . 119.23(19) ?
C19 C18 H18 . . 120.4 ?
C17 C18 H18 . . 120.4 ?
O3 C19 C20 . . 115.45(18) ?
O3 C19 C18 . . 124.77(19) ?
C20 C19 C18 . . 119.79(18) ?
C19 C20 C21 . . 120.2(2) ?
C19 C20 H20 . . 119.9 ?
C21 C20 H20 . . 119.9 ?
C20 C21 C16 . . 121.1(2) ?
C20 C21 H21 . . 119.5 ?
C16 C21 H21 . . 119.5 ?
O3 C22 H22A . . 109.5 ?
O3 C22 H22B . . 109.5 ?
H22A C22 H22B . . 109.5 ?
O3 C22 H22C . . 109.5 ?
H22A C22 H22C . . 109.5 ?
H22B C22 H22C . . 109.5 ?

loop_
_geom_bond_atom_site_label_1
_geom_bond_atom_site_label_2
_geom_bond_site_symmetry_2
_geom_bond_distance
_geom_bond_publ_flag
S1 C15 . 1.7033(18) ?
O2 C12 . 1.420(2) ?
O2 H2 . 0.87(3) ?
O3 C19 . 1.376(2) ?
O3 C22 . 1.415(3) ?
N4 C15 . 1.321(2) ?
N4 C14 . 1.469(2) ?
N4 H4 . 0.8600 ?
N5 C15 . 1.340(2) ?
N5 C12 . 1.456(2) ?
N5 H5 . 0.8600 ?
C6 C11 . 1.383(3) ?
C6 C7 . 1.386(4) ?
C6 H6 . 0.9300 ?
C7 C8 . 1.340(4) ?
C7 H7 . 0.9300 ?
C8 C9 . 1.374(5) ?
C8 H8 . 0.9300 ?
C9 C10 . 1.393(4) ?
C9 H9 . 0.9300 ?
C10 C11 . 1.373(3) ?
C10 H10 . 0.9300 ?
C11 C12 . 1.516(3) ?
C12 C13 . 1.531(3) ?
C13 C14 . 1.513(3) ?
C13 H13A . 1.00(2) ?
C13 H13B . 0.96(2) ?
C14 C16 . 1.513(3) ?
C14 H14 . 1.029(19) ?
C16 C17 . 1.377(3) ?
C16 C21 . 1.382(3) ?
C17 C18 . 1.390(3) ?
C17 H17 . 0.9300 ?
C18 C19 . 1.381(3) ?
C18 H18 . 0.9300 ?
C19 C20 . 1.378(3) ?
C20 C21 . 1.379(3) ?
C20 H20 . 0.9300 ?
C21 H21 . 0.9300 ?
C22 H22A . 0.9600 ?
C22 H22B . 0.9600 ?
C22 H22C . 0.9600 ?

loop_
_geom_hbond_atom_site_label_D
_geom_hbond_atom_site_label_H
_geom_hbond_atom_site_label_A
_geom_hbond_site_symmetry_A
_geom_hbond_distance_DH
_geom_hbond_distance_HA
_geom_hbond_distance_DA
_geom_hbond_angle_DHA
_geom_hbond_publ_flag
O2 H2 S1 3_666 0.88(3) 2.51(3) 3.3688(18) 169(2) yes
C14 H14 S1 3_666 1.030(19) 2.695(18) 3.666(2) 157.0(14) yes
N4 H4 S1 3_676 0.86 2.47 3.2990(19) 163 yes
N5 H5 O3 4_575 0.86 2.18 3.032(2) 169 yes
C20 H20 S1 4_576 0.93 2.86 3.772(2) 166 yes
C6 H6 O2 . 0.93 2.33 2.671(3) 101 ?

loop_
_geom_torsion_atom_site_label_1
_geom_torsion_atom_site_label_2
_geom_torsion_atom_site_label_3
_geom_torsion_atom_site_label_4
_geom_torsion_site_symmetry_1
_geom_torsion_site_symmetry_2
_geom_torsion_site_symmetry_3
_geom_torsion_site_symmetry_4
_geom_torsion
_geom_torsion_publ_flag
C11 C6 C7 C8 . . . . -0.2(4) ?
C6 C7 C8 C9 . . . . -0.5(5) ?
C7 C8 C9 C10 . . . . 0.5(5) ?
C8 C9 C10 C11 . . . . 0.1(4) ?
C9 C10 C11 C6 . . . . -0.8(4) ?
C9 C10 C11 C12 . . . . -179.5(2) ?
C7 C6 C11 C10 . . . . 0.9(4) ?
C7 C6 C11 C12 . . . . 179.6(2) ?
C15 N5 C12 O2 . . . . -101.5(2) ?
C15 N5 C12 C11 . . . . 141.84(19) ?
C15 N5 C12 C13 . . . . 20.5(3) ?
C10 C11 C12 O2 . . . . -161.1(2) ?
C6 C11 C12 O2 . . . . 20.3(2) ?
C10 C11 C12 N5 . . . . -42.4(3) ?
C6 C11 C12 N5 . . . . 138.9(2) ?
C10 C11 C12 C13 . . . . 77.0(3) ?
C6 C11 C12 C13 . . . . -101.6(2) ?
O2 C12 C13 C14 . . . . 70.8(2) ?
N5 C12 C13 C14 . . . . -50.2(2) ?
C11 C12 C13 C14 . . . . -170.27(18) ?
C15 N4 C14 C16 . . . . -161.66(18) ?
C15 N4 C14 C13 . . . . -34.5(3) ?
C12 C13 C14 N4 . . . . 56.3(2) ?
C12 C13 C14 C16 . . . . 179.46(17) ?
C14 N4 C15 N5 . . . . 4.5(3) ?
C14 N4 C15 S1 . . . . -174.57(15) ?
C12 N5 C15 N4 . . . . 3.2(3) ?
C12 N5 C15 S1 . . . . -177.72(15) ?
N4 C14 C16 C17 . . . . 69.8(2) ?
C13 C14 C16 C17 . . . . -51.9(3) ?
N4 C14 C16 C21 . . . . -107.7(2) ?
C13 C14 C16 C21 . . . . 130.6(2) ?
C21 C16 C17 C18 . . . . -1.7(3) ?
C14 C16 C17 C18 . . . . -179.17(18) ?
C16 C17 C18 C19 . . . . 0.4(3) ?
C22 O3 C19 C20 . . . . 175.4(2) ?
C22 O3 C19 C18 . . . . -4.4(3) ?
C17 C18 C19 O3 . . . . -179.22(18) ?
C17 C18 C19 C20 . . . . 1.0(3) ?
O3 C19 C20 C21 . . . . 179.17(19) ?
C18 C19 C20 C21 . . . . -1.0(3) ?
C19 C20 C21 C16 . . . . -0.3(3) ?
C17 C16 C21 C20 . . . . 1.6(3) ?
C14 C16 C21 C20 . . . . 179.26(19) ?
